data_1100387
loop_
_publ_author_name
'Ghassemzadeh, Mitra'
'Harms, Klaus'
'Dehnicke, Kurt'
'Fenske, Dieter'

_publ_section_title
;
 \m~2~-Halogenokomplexe von N-Bromsuccinimid und N-Bromphthalimid.
 Die Kristallstrukturen von PPh~4~[X(N-Bromsuccinimid)~2~] und
 von PPh~4~[X(N-Bromphthalimid)~2~] mit X = CI und Br /
 \m~2~-Halogeno Complexes of N-Bromosuccinimide and N-Bromophthalimide.
 The Crystal Structures of PPh~4~[X(N-Bromosuccinimide)~2~] and
 PPh~4~[X(N-Brom ophthalimide)~2~] with X = Cl and Br
;
_journal_coden_ASTM ZNBSEN
_journal_issue 5
_journal_name_full
;
 Zeitschrift f\"ur Naturforschung, B: A Journal of Chemical Sciences
;
_journal_page_first 593
_journal_page_last 601
_journal_paper_doi 10.1515/znb-1994-0504
_journal_volume 49
_journal_year 1994
_chemical_formula_sum 'C40 H28 Br3 N2 O4 P'
_space_group_IT_number 2
_symmetry_cell_setting triclinic
_symmetry_Int_Tables_number 2
_symmetry_space_group_name_Hall '-P 1'
_symmetry_space_group_name_H-M 'P -1'
_cell_angle_alpha 105.10(3)
_cell_angle_beta 104.16(3)
_cell_angle_gamma 92.99(3)
_cell_formula_units_Z 2
_cell_length_a 11.202(2)
_cell_length_b 13.086(3)
_cell_length_c 13.432(3)
_cod_original_formula_sum 'C40 H28 Br3 N2 O4 P1'
_cod_database_code 1100387

loop_
_symmetry_equiv_pos_site_id
_symmetry_equiv_pos_as_xyz
1 x,y,z
2 -x,-y,-z

loop_
_atom_site_label
_atom_site_type_symbol
_atom_site_fract_x
_atom_site_fract_y
_atom_site_fract_z
Br1 Br 0.15992(6) 0.18232(5) 0.09714(5)
Br2 Br 0.30252(6) 0.24908(5) 0.42392(5)
Br3 Br 0.18471(7) 0.36317(5) 0.27664(5)
P1 P 0.23845(14) -0.57547(12) 0.81401(12)
N1 N 0.1393(5) 0.0650(4) -0.0268(4)
N2 N 0.3830(5) 0.1740(4) 0.5193(4)
O1 O -0.0403(4) 0.1009(4) -0.1313(4)
O2 O 0.3182(5) -0.0094(4) 0.0293(3)
O3 O 0.2135(4) 0.0622(4) 0.5133(3)
O4 O 0.5825(4) 0.2534(4) 0.5522(4)
C1 C 0.0433(6) 0.0469(5) -0.1186(5)
C2 C 0.0687(6) -0.0488(5) -0.1961(5)
C3 C 0.0004(6) -0.1015(5) -0.2991(5)
C4 C 0.0461(7) -0.1915(5) -0.3509(5)
C5 C 0.1539(7) -0.2248(5) -0.3029(6)
C6 C 0.2199(7) -0.1718(5) -0.1985(5)
C7 C 0.1744(6) -0.0829(5) -0.1465(5)
C8 C 0.2242(6) -0.0095(5) -0.0367(5)
C9 C 0.3215(7) 0.0916(5) 0.5433(5)
C10 C 0.4225(6) 0.0530(5) 0.6143(5)
C11 C 0.4157(7) -0.0261(5) 0.6647(5)
C12 C 0.5251(8) -0.0462(6) 0.7251(5)
C13 C 0.6394(7) 0.0090(6) 0.7344(5)
C14 C 0.6444(6) 0.0879(6) 0.6845(5)
C15 C 0.5342(6) 0.1077(5) 0.6242(4)
C16 C 0.5105(6) 0.1891(5) 0.5634(5)
C17 C 0.1001(6) -0.6583(5) 0.7255(4)
C18 C -0.0060(5) -0.6107(5) 0.6962(4)
C19 C -0.1133(6) -0.6724(6) 0.6294(5)
C20 C -0.1151(6) -0.7806(6) 0.5916(5)
C21 C -0.0116(6) -0.8289(5) 0.6188(5)
C22 C 0.0979(6) -0.7681(5) 0.6854(5)
C23 C 0.3049(5) -0.4970(5) 0.7447(4)
C24 C 0.4006(6) -0.4157(5) 0.8028(5)
C25 C 0.4602(6) -0.3616(5) 0.7514(5)
C26 C 0.4258(7) -0.3883(6) 0.6409(6)
C27 C 0.3308(7) -0.4689(5) 0.5829(5)
C28 C 0.2699(6) -0.5227(5) 0.6342(5)
C29 C 0.3500(5) -0.6594(4) 0.8581(5)
C30 C 0.4653(6) -0.6537(5) 0.8371(5)
C31 C 0.5514(6) -0.7192(5) 0.8698(5)
C32 C 0.5207(7) -0.7895(5) 0.9218(5)
C33 C 0.4070(7) -0.7974(5) 0.9431(5)
C34 C 0.3218(6) -0.7314(5) 0.9098(5)
C35 C 0.1995(5) -0.4871(5) 0.9249(4)
C36 C 0.1522(5) -0.3940(5) 0.9113(5)
C37 C 0.1131(5) -0.3269(5) 0.9904(5)
C38 C 0.1200(6) -0.3526(5) 1.0848(5)
C39 C 0.1660(6) -0.4449(5) 1.0992(5)
C40 C 0.2044(5) -0.5114(5) 1.0212(5)
H1 H -0.0727(6) -0.0780(5) -0.3324(5)
H2 H 0.0018(7) -0.2305(5) -0.4208(5)
H3 H 0.1835(7) -0.2843(5) -0.3413(6)
H4 H 0.2925(7) -0.1954(5) -0.1645(5)
H5 H 0.3395(7) -0.0645(5) 0.6579(5)
H6 H 0.5231(8) -0.0986(6) 0.7613(5)
H7 H 0.7129(7) -0.0078(6) 0.7748(5)
H8 H 0.7203(6) 0.1269(6) 0.6912(5)
H9 H -0.0046(5) -0.5365(5) 0.7219(4)
H10 H -0.1853(6) -0.6404(6) 0.6097(5)
H11 H -0.1888(6) -0.8222(6) 0.5462(5)
H12 H -0.0145(6) -0.9032(5) 0.5926(5)
H13 H 0.1699(6) -0.8006(5) 0.7032(5)
H14 H 0.4243(6) -0.3980(5) 0.8780(5)
H15 H 0.5244(6) -0.3062(5) 0.7910(5)
H16 H 0.4674(7) -0.3516(6) 0.6053(6)
H17 H 0.3077(7) -0.4869(5) 0.5077(5)
H18 H 0.2045(6) -0.5770(5) 0.5945(5)
H19 H 0.4851(6) -0.6054(5) 0.8008(5)
H20 H 0.6297(6) -0.7152(5) 0.8564(5)
H21 H 0.5790(7) -0.8338(5) 0.9435(5)
H22 H 0.3875(7) -0.8460(5) 0.9791(5)
H23 H 0.2433(6) -0.7362(5) 0.9229(5)
H24 H 0.1471(5) -0.3769(5) 0.8468(5)
H25 H 0.0817(5) -0.2640(5) 0.9804(5)
H26 H 0.0932(6) -0.3069(5) 1.1394(5)
H27 H 0.1707(6) -0.4615(5) 1.1639(5)
H28 H 0.2346(6) -0.5745(5) 1.0317(5)

loop_
_atom_type_symbol
_atom_type_radius_bond
C 0.68
H 0.23
Br 1.26
N 0.68
O 0.68
P 1.05
